data_1502380
loop_
_publ_author_name
'Buchanan, Grant S.'
'Dai, Huifang'
'Hsung, Richard P.'
'Gerasyuto, Aleksey I.'
'Scheinebeck, Casi M.'

_publ_section_title
;
 Asymmetric aza-[3+3] annulation in the synthesis of indolizidines: an
 unexpected reversal of regiochemistry.
;
_journal_issue 16
_journal_name_full 'Organic letters'
_journal_page_first 4402
_journal_page_last 4405
_journal_paper_doi 10.1021/ol2017438
_journal_volume 13
_journal_year 2011
_chemical_absolute_configuration rm
_chemical_formula_moiety 'C25 H29 N O4'
_chemical_formula_sum 'C25 H29 N O4'
_chemical_formula_weight 407.49
_chemical_name_common 11106a
_chemical_name_systematic
; 
 ? 
;
_space_group_IT_number 19
_symmetry_cell_setting orthorhombic
_symmetry_space_group_name_Hall 'P 2ac 2ab'
_symmetry_space_group_name_H-M 'P 21 21 21'
_atom_sites_solution_hydrogens geom
_atom_sites_solution_primary direct
_atom_sites_solution_secondary difmap
_audit_creation_method SHELXL-97
_cell_angle_alpha 90.00
_cell_angle_beta 90.00
_cell_angle_gamma 90.00
_cell_formula_units_Z 4
_cell_length_a 5.8701(5)
_cell_length_b 13.7261(11)
_cell_length_c 26.946(2)
_cell_measurement_reflns_used 2989
_cell_measurement_temperature 223(2)
_cell_measurement_theta_max 20.73
_cell_measurement_theta_min 2.71
_cell_volume 2171.1(3)
_computing_cell_refinement 'Bruker SAINT'
_computing_data_collection 'Bruker APEX2'
_computing_data_reduction 'Bruker SAINT'
_computing_molecular_graphics 'Bruker SHELXTL'
_computing_publication_material 'Bruker SHELXTL'
_computing_structure_refinement 'SHELXL-97 (Sheldrick, 2008)'
_computing_structure_solution 'SHELXS-97 (Sheldrick, 2008)'
_diffrn_ambient_temperature 223(2)
_diffrn_measured_fraction_theta_full 0.997
_diffrn_measured_fraction_theta_max 0.997
_diffrn_measurement_device_type 'Bruker APEX-II CCD'
_diffrn_measurement_method '\f and \w scans'
_diffrn_radiation_monochromator graphite
_diffrn_radiation_source 'sealed tube'
_diffrn_radiation_type MoK\a
_diffrn_radiation_wavelength 0.71073
_diffrn_reflns_av_R_equivalents 0.0670
_diffrn_reflns_av_sigmaI/netI 0.0346
_diffrn_reflns_limit_h_max 6
_diffrn_reflns_limit_h_min 0
_diffrn_reflns_limit_k_max 16
_diffrn_reflns_limit_k_min 0
_diffrn_reflns_limit_l_max 32
_diffrn_reflns_limit_l_min 0
_diffrn_reflns_number 21101
_diffrn_reflns_theta_full 25.03
_diffrn_reflns_theta_max 25.03
_diffrn_reflns_theta_min 2.12
_exptl_absorpt_coefficient_mu 0.084
_exptl_absorpt_correction_T_max 0.9967
_exptl_absorpt_correction_T_min 0.9753
_exptl_absorpt_correction_type multi-scan
_exptl_absorpt_process_details 'SADABS (Sheldrick, 2008/1)'
_exptl_crystal_colour colourless
_exptl_crystal_density_diffrn 1.247
_exptl_crystal_density_method 'not measured'
_exptl_crystal_description Plate
_exptl_crystal_F_000 872
_exptl_crystal_size_max 0.30
_exptl_crystal_size_mid 0.10
_exptl_crystal_size_min 0.04
_refine_diff_density_max 0.129
_refine_diff_density_min -0.140
_refine_diff_density_rms 0.032
_refine_ls_abs_structure_details 'Flack H D (1983), Acta Cryst. A39, 876-881'
_refine_ls_abs_structure_Flack -3.1(19)
_refine_ls_extinction_method none
_refine_ls_goodness_of_fit_ref 1.022
_refine_ls_hydrogen_treatment constr
_refine_ls_matrix_type full
_refine_ls_number_parameters 274
_refine_ls_number_reflns 2229
_refine_ls_number_restraints 0
_refine_ls_restrained_S_all 1.022
_refine_ls_R_factor_all 0.0674
_refine_ls_R_factor_gt 0.0389
_refine_ls_shift/su_max 0.000
_refine_ls_shift/su_mean 0.000
_refine_ls_structure_factor_coef Fsqd
_refine_ls_weighting_details 'calc w=1/[\s^2^(Fo^2^)+(0.0376P)^2^+0.3200P] where P=(Fo^2^+2Fc^2^)/3'
_refine_ls_weighting_scheme calc
_refine_ls_wR_factor_gt 0.0772
_refine_ls_wR_factor_ref 0.0904
_reflns_number_gt 1609
_reflns_number_total 2229
_reflns_threshold_expression >2sigma(I)
_cod_data_source_file ol2017438_si_003.cif
_cod_data_source_block 11106a
_cod_depositor_comments
;
The following automatic conversions were performed:

'_symmetry_cell_setting' value 'Orthorhombic' changed to
'orthorhombic' according to
/home/saulius/struct/CIF-dictionaries/cif_core.dic dictionary named
'cif_core.dic' version 2.4.1 from
2010-06-29.

'_exptl_absorpt_correction_type' value 'Multi-scan'
changed to 'multi-scan' according to
/home/saulius/struct/CIF-dictionaries/cif_core.dic dictionary named
'cif_core.dic' version 2.4.1 from 2010-06-29.

Automatic conversion script
Id: cif_fix_values 1715 2011-07-08 13:25:40Z adriana 
;
_cod_original_sg_symbol_H-M P2(1)2(1)2(1)
_cod_database_code 1502380

loop_
_symmetry_equiv_pos_as_xyz
'x, y, z'
'-x+1/2, -y, z+1/2'
'-x, y+1/2, -z+1/2'
'x+1/2, -y+1/2, -z'

loop_
_atom_site_label
_atom_site_type_symbol
_atom_site_fract_x
_atom_site_fract_y
_atom_site_fract_z
_atom_site_U_iso_or_equiv
_atom_site_adp_type
_atom_site_occupancy
_atom_site_symmetry_multiplicity
_atom_site_calc_flag
_atom_site_refinement_flags
O1 O 0.2626(5) 0.90067(16) 0.28114(9) 0.0746(8) Uani 1 1 d .
O2 O 0.4268(3) 0.61232(14) 0.43037(7) 0.0475(5) Uani 1 1 d .
O3 O 0.1164(4) 0.69490(17) 0.45437(9) 0.0754(8) Uani 1 1 d .
O4 O -0.1959(4) 0.05681(16) 0.36603(8) 0.0590(6) Uani 1 1 d .
N1 N 0.6891(5) 0.6577(2) 0.26974(9) 0.0540(7) Uani 1 1 d .
C1 C 0.8706(6) 0.6654(3) 0.23328(13) 0.0684(10) Uani 1 1 d .
H1A H 0.8670 0.6102 0.2102 0.082 Uiso 1 1 calc R
H1B H 1.0199 0.6674 0.2495 0.082 Uiso 1 1 calc R
C2 C 0.8223(7) 0.7600(3) 0.20646(14) 0.0750(11) Uani 1 1 d .
H2A H 0.7768 0.7472 0.1721 0.090 Uiso 1 1 calc R
H2B H 0.9581 0.8015 0.2062 0.090 Uiso 1 1 calc R
C3 C 0.6279(6) 0.8095(2) 0.23498(12) 0.0622(10) Uani 1 1 d .
H3A H 0.6809 0.8699 0.2506 0.075 Uiso 1 1 calc R
H3B H 0.5010 0.8249 0.2127 0.075 Uiso 1 1 calc R
C4 C 0.5554(6) 0.7368(2) 0.27373(11) 0.0474(8) Uani 1 1 d .
C5 C 0.3838(5) 0.74500(19) 0.30806(11) 0.0430(7) Uani 1 1 d .
C6 C 0.3497(5) 0.66183(19) 0.34429(10) 0.0427(7) Uani 1 1 d .
H6A H 0.1846 0.6561 0.3512 0.051 Uiso 1 1 calc R
C7 C 0.4306(6) 0.5660(2) 0.32178(12) 0.0531(9) Uani 1 1 d .
H7A H 0.4250 0.5148 0.3471 0.064 Uiso 1 1 calc R
H7B H 0.3278 0.5472 0.2948 0.064 Uiso 1 1 calc R
C8 C 0.6703(6) 0.5740(2) 0.30196(13) 0.0600(10) Uani 1 1 d .
H8A H 0.7776 0.5804 0.3296 0.072 Uiso 1 1 calc R
H8B H 0.7092 0.5147 0.2835 0.072 Uiso 1 1 calc R
C9 C 0.2391(6) 0.8307(2) 0.30948(12) 0.0499(8) Uani 1 1 d .
C10 C 0.0483(6) 0.8348(2) 0.34652(13) 0.0624(9) Uani 1 1 d .
H10A H -0.0147 0.9001 0.3473 0.094 Uiso 1 1 calc R
H10B H 0.1059 0.8180 0.3792 0.094 Uiso 1 1 calc R
H10C H -0.0697 0.7890 0.3370 0.094 Uiso 1 1 calc R
C11 C 0.4702(5) 0.6849(2) 0.39285(11) 0.0472(8) Uani 1 1 d .
H11A H 0.6346 0.6889 0.3869 0.057 Uiso 1 1 calc R
H11B H 0.4189 0.7485 0.4049 0.057 Uiso 1 1 calc R
C12 C 0.2412(6) 0.6263(2) 0.45873(12) 0.0510(8) Uani 1 1 d .
C13 C 0.2102(6) 0.5431(2) 0.49510(10) 0.0497(8) Uani 1 1 d .
H13A H 0.3626 0.5222 0.5067 0.060 Uiso 1 1 calc R
C14 C 0.0735(7) 0.5776(3) 0.54014(12) 0.0699(11) Uani 1 1 d .
H14A H 0.0554 0.5240 0.5633 0.105 Uiso 1 1 calc R
H14B H -0.0752 0.6000 0.5294 0.105 Uiso 1 1 calc R
H14C H 0.1538 0.6306 0.5563 0.105 Uiso 1 1 calc R
C15 C 0.0992(5) 0.4583(2) 0.46876(11) 0.0446(8) Uani 1 1 d .
C16 C -0.1126(5) 0.4714(2) 0.44469(11) 0.0511(8) Uani 1 1 d .
H16A H -0.1824 0.5330 0.4454 0.061 Uiso 1 1 calc R
C17 C -0.2174(5) 0.3971(2) 0.42056(11) 0.0502(8) Uani 1 1 d .
H17A H -0.3579 0.4084 0.4048 0.060 Uiso 1 1 calc R
C18 C -0.1191(5) 0.3029(2) 0.41864(10) 0.0438(8) Uani 1 1 d .
C19 C -0.2204(5) 0.2249(2) 0.39264(11) 0.0475(8) Uani 1 1 d .
H19A H -0.3591 0.2344 0.3759 0.057 Uiso 1 1 calc R
C20 C -0.1185(5) 0.1362(2) 0.39170(11) 0.0465(8) Uani 1 1 d .
C21 C 0.0860(5) 0.1204(2) 0.41779(11) 0.0497(8) Uani 1 1 d .
H21A H 0.1522 0.0580 0.4178 0.060 Uiso 1 1 calc R
C22 C 0.1882(5) 0.1935(2) 0.44275(11) 0.0467(8) Uani 1 1 d .
H22A H 0.3250 0.1815 0.4598 0.056 Uiso 1 1 calc R
C23 C 0.0915(5) 0.2883(2) 0.44354(10) 0.0405(7) Uani 1 1 d .
C24 C 0.1952(5) 0.3679(2) 0.46825(11) 0.0442(8) Uani 1 1 d .
H24A H 0.3344 0.3581 0.4848 0.053 Uiso 1 1 calc R
C25 C -0.3880(6) 0.0695(3) 0.33495(13) 0.0681(10) Uani 1 1 d .
H25A H -0.4196 0.0091 0.3176 0.102 Uiso 1 1 calc R
H25B H -0.3571 0.1207 0.3111 0.102 Uiso 1 1 calc R
H25C H -0.5188 0.0874 0.3550 0.102 Uiso 1 1 calc R

loop_
_atom_site_aniso_label
_atom_site_aniso_U_11
_atom_site_aniso_U_22
_atom_site_aniso_U_33
_atom_site_aniso_U_23
_atom_site_aniso_U_13
_atom_site_aniso_U_12
O1 0.0931(19) 0.0466(13) 0.0842(17) 0.0175(13) 0.0194(16) 0.0114(14)
O2 0.0449(12) 0.0484(12) 0.0493(12) 0.0031(10) 0.0034(11) 0.0075(11)
O3 0.0714(17) 0.0637(15) 0.0912(19) 0.0179(13) 0.0265(15) 0.0274(15)
O4 0.0546(15) 0.0594(15) 0.0629(15) -0.0073(12) -0.0060(13) 0.0035(12)
N1 0.0528(17) 0.0557(17) 0.0533(16) -0.0097(15) 0.0058(14) 0.0029(15)
C1 0.050(2) 0.092(3) 0.064(2) -0.024(2) 0.0109(19) 0.000(2)
C2 0.072(3) 0.088(3) 0.065(2) -0.008(2) 0.018(2) -0.014(2)
C3 0.073(2) 0.065(2) 0.0484(19) 0.0027(17) 0.0057(19) -0.010(2)
C4 0.0466(19) 0.0480(19) 0.0478(18) -0.0091(16) -0.0048(17) -0.0009(16)
C5 0.0469(19) 0.0360(16) 0.0461(17) -0.0024(14) -0.0004(16) 0.0007(15)
C6 0.0435(17) 0.0346(16) 0.0500(17) -0.0022(14) -0.0006(14) -0.0027(14)
C7 0.067(2) 0.0362(17) 0.056(2) -0.0041(15) -0.005(2) -0.0007(17)
C8 0.066(2) 0.050(2) 0.064(2) -0.0106(18) -0.0031(19) 0.0136(19)
C9 0.053(2) 0.0401(18) 0.0561(19) -0.0011(17) -0.0004(17) -0.0024(16)
C10 0.058(2) 0.054(2) 0.076(2) 0.0008(19) 0.008(2) 0.0142(19)
C11 0.0471(19) 0.0425(17) 0.0519(19) -0.0016(16) 0.0018(16) -0.0038(15)
C12 0.048(2) 0.050(2) 0.055(2) 0.0003(16) 0.0016(18) 0.0056(17)
C13 0.053(2) 0.052(2) 0.0439(17) 0.0019(15) 0.0011(17) 0.0062(17)
C14 0.083(3) 0.075(2) 0.051(2) -0.0023(18) 0.010(2) 0.012(2)
C15 0.0425(18) 0.0525(19) 0.0387(16) 0.0087(15) 0.0053(15) 0.0074(16)
C16 0.0426(19) 0.0520(19) 0.059(2) 0.0069(17) 0.0037(17) 0.0121(17)
C17 0.0390(18) 0.058(2) 0.053(2) 0.0089(17) -0.0039(17) 0.0101(17)
C18 0.0394(18) 0.0539(19) 0.0382(17) 0.0070(15) 0.0019(15) 0.0080(16)
C19 0.0386(18) 0.060(2) 0.0437(17) 0.0048(17) -0.0022(16) 0.0053(17)
C20 0.0441(19) 0.0513(19) 0.0440(17) -0.0004(16) 0.0054(16) 0.0008(16)
C21 0.0475(19) 0.0513(19) 0.0505(19) 0.0063(16) 0.0058(18) 0.0116(18)
C22 0.0414(18) 0.054(2) 0.0448(18) 0.0066(16) 0.0013(15) 0.0092(16)
C23 0.0344(17) 0.0508(18) 0.0362(16) 0.0075(14) 0.0059(15) 0.0099(15)
C24 0.0378(17) 0.056(2) 0.0390(16) 0.0070(15) 0.0007(15) 0.0060(16)
C25 0.056(2) 0.083(3) 0.066(2) -0.0153(19) -0.006(2) -0.001(2)

loop_
_atom_type_symbol
_atom_type_description
_atom_type_scat_dispersion_real
_atom_type_scat_dispersion_imag
_atom_type_scat_source
C C 0.0033 0.0016 'International Tables Vol C Tables 4.2.6.8 and 6.1.1.4'
H H 0.0000 0.0000 'International Tables Vol C Tables 4.2.6.8 and 6.1.1.4'
N N 0.0061 0.0033 'International Tables Vol C Tables 4.2.6.8 and 6.1.1.4'
O O 0.0106 0.0060 'International Tables Vol C Tables 4.2.6.8 and 6.1.1.4'

loop_
_geom_angle_atom_site_label_1
_geom_angle_atom_site_label_2
_geom_angle_atom_site_label_3
_geom_angle
C12 O2 C11 116.3(2)
C20 O4 C25 117.7(3)
C4 N1 C8 123.4(3)
C4 N1 C1 115.0(3)
C8 N1 C1 121.3(3)
N1 C1 C2 104.4(3)
N1 C1 H1A 110.9
C2 C1 H1A 110.9
N1 C1 H1B 110.9
C2 C1 H1B 110.9
H1A C1 H1B 108.9
C1 C2 C3 106.3(3)
C1 C2 H2A 110.5
C3 C2 H2A 110.5
C1 C2 H2B 110.5
C3 C2 H2B 110.5
H2A C2 H2B 108.7
C4 C3 C2 105.3(3)
C4 C3 H3A 110.7
C2 C3 H3A 110.7
C4 C3 H3B 110.7
C2 C3 H3B 110.7
H3A C3 H3B 108.8
N1 C4 C5 123.3(3)
N1 C4 C3 108.4(3)
C5 C4 C3 128.4(3)
C4 C5 C9 120.9(3)
C4 C5 C6 118.0(3)
C9 C5 C6 121.1(3)
C5 C6 C11 109.6(2)
C5 C6 C7 110.6(2)
C11 C6 C7 112.1(2)
C5 C6 H6A 108.1
C11 C6 H6A 108.1
C7 C6 H6A 108.1
C8 C7 C6 111.6(3)
C8 C7 H7A 109.3
C6 C7 H7A 109.3
C8 C7 H7B 109.3
C6 C7 H7B 109.3
H7A C7 H7B 108.0
N1 C8 C7 110.0(3)
N1 C8 H8A 109.7
C7 C8 H8A 109.7
N1 C8 H8B 109.7
C7 C8 H8B 109.7
H8A C8 H8B 108.2
O1 C9 C5 123.3(3)
O1 C9 C10 117.7(3)
C5 C9 C10 119.0(3)
C9 C10 H10A 109.5
C9 C10 H10B 109.5
H10A C10 H10B 109.5
C9 C10 H10C 109.5
H10A C10 H10C 109.5
H10B C10 H10C 109.5
O2 C11 C6 112.2(2)
O2 C11 H11A 109.2
C6 C11 H11A 109.2
O2 C11 H11B 109.2
C6 C11 H11B 109.2
H11A C11 H11B 107.9
O3 C12 O2 123.5(3)
O3 C12 C13 125.5(3)
O2 C12 C13 110.9(3)
C15 C13 C12 109.2(2)
C15 C13 C14 112.6(3)
C12 C13 C14 110.1(3)
C15 C13 H13A 108.3
C12 C13 H13A 108.3
C14 C13 H13A 108.3
C13 C14 H14A 109.5
C13 C14 H14B 109.5
H14A C14 H14B 109.5
C13 C14 H14C 109.5
H14A C14 H14C 109.5
H14B C14 H14C 109.5
C24 C15 C16 118.4(3)
C24 C15 C13 121.9(3)
C16 C15 C13 119.8(3)
C17 C16 C15 121.5(3)
C17 C16 H16A 119.2
C15 C16 H16A 119.2
C16 C17 C18 121.2(3)
C16 C17 H17A 119.4
C18 C17 H17A 119.4
C19 C18 C17 122.6(3)
C19 C18 C23 119.6(3)
C17 C18 C23 117.8(3)
C20 C19 C18 120.3(3)
C20 C19 H19A 119.8
C18 C19 H19A 119.9
C19 C20 O4 125.3(3)
C19 C20 C21 120.3(3)
O4 C20 C21 114.3(3)
C22 C21 C20 120.9(3)
C22 C21 H21A 119.6
C20 C21 H21A 119.6
C21 C22 C23 120.8(3)
C21 C22 H22A 119.6
C23 C22 H22A 119.6
C24 C23 C22 122.8(3)
C24 C23 C18 119.1(3)
C22 C23 C18 118.0(3)
C15 C24 C23 121.9(3)
C15 C24 H24A 119.0
C23 C24 H24A 119.0
O4 C25 H25A 109.5
O4 C25 H25B 109.5
H25A C25 H25B 109.5
O4 C25 H25C 109.5
H25A C25 H25C 109.5
H25B C25 H25C 109.5

loop_
_geom_bond_atom_site_label_1
_geom_bond_atom_site_label_2
_geom_bond_distance
O1 C9 1.235(3)
O2 C12 1.344(4)
O2 C11 1.442(3)
O3 C12 1.199(3)
O4 C20 1.369(3)
O4 C25 1.415(4)
N1 C4 1.345(4)
N1 C8 1.444(4)
N1 C1 1.453(4)
C1 C2 1.513(5)
C1 H1A 0.9800
C1 H1B 0.9800
C2 C3 1.535(5)
C2 H2A 0.9800
C2 H2B 0.9800
C3 C4 1.506(4)
C3 H3A 0.9800
C3 H3B 0.9800
C4 C5 1.372(4)
C5 C9 1.452(4)
C5 C6 1.515(4)
C6 C11 1.521(4)
C6 C7 1.525(4)
C6 H6A 0.9900
C7 C8 1.509(5)
C7 H7A 0.9800
C7 H7B 0.9800
C8 H8A 0.9800
C8 H8B 0.9800
C9 C10 1.502(4)
C10 H10A 0.9700
C10 H10B 0.9700
C10 H10C 0.9700
C11 H11A 0.9800
C11 H11B 0.9800
C12 C13 1.516(4)
C13 C15 1.512(4)
C13 C14 1.530(4)
C13 H13A 0.9900
C14 H14A 0.9700
C14 H14B 0.9700
C14 H14C 0.9700
C15 C24 1.362(4)
C15 C16 1.414(4)
C16 C17 1.356(4)
C16 H16A 0.9400
C17 C18 1.417(4)
C17 H17A 0.9400
C18 C19 1.411(4)
C18 C23 1.421(4)
C19 C20 1.357(4)
C19 H19A 0.9400
C20 C21 1.408(4)
C21 C22 1.349(4)
C21 H21A 0.9400
C22 C23 1.420(4)
C22 H22A 0.9400
C23 C24 1.417(4)
C24 H24A 0.9400
C25 H25A 0.9700
C25 H25B 0.9700
C25 H25C 0.9700

loop_
_geom_torsion_atom_site_label_1
_geom_torsion_atom_site_label_2
_geom_torsion_atom_site_label_3
_geom_torsion_atom_site_label_4
_geom_torsion
C4 N1 C1 C2 -7.8(4)
C8 N1 C1 C2 177.6(3)
N1 C1 C2 C3 7.9(4)
C1 C2 C3 C4 -5.8(4)
C8 N1 C4 C5 -1.7(5)
C1 N1 C4 C5 -176.2(3)
C8 N1 C4 C3 178.6(3)
C1 N1 C4 C3 4.1(4)
C2 C3 C4 N1 1.4(3)
C2 C3 C4 C5 -178.4(3)
N1 C4 C5 C9 -177.7(3)
C3 C4 C5 C9 2.0(5)
N1 C4 C5 C6 2.2(4)
C3 C4 C5 C6 -178.2(3)
C4 C5 C6 C11 96.8(3)
C9 C5 C6 C11 -83.4(3)
C4 C5 C6 C7 -27.4(4)
C9 C5 C6 C7 152.4(3)
C5 C6 C7 C8 52.0(4)
C11 C6 C7 C8 -70.8(3)
C4 N1 C8 C7 26.6(4)
C1 N1 C8 C7 -159.2(3)
C6 C7 C8 N1 -51.0(4)
C4 C5 C9 O1 -1.1(5)
C6 C5 C9 O1 179.0(3)
C4 C5 C9 C10 177.8(3)
C6 C5 C9 C10 -2.0(4)
C12 O2 C11 C6 -88.2(3)
C5 C6 C11 O2 174.8(2)
C7 C6 C11 O2 -61.9(3)
C11 O2 C12 O3 -0.7(4)
C11 O2 C12 C13 177.7(2)
O3 C12 C13 C15 97.8(4)
O2 C12 C13 C15 -80.5(3)
O3 C12 C13 C14 -26.3(5)
O2 C12 C13 C14 155.4(3)
C12 C13 C15 C24 124.6(3)
C14 C13 C15 C24 -112.8(3)
C12 C13 C15 C16 -56.7(4)
C14 C13 C15 C16 65.9(4)
C24 C15 C16 C17 -1.5(4)
C13 C15 C16 C17 179.8(3)
C15 C16 C17 C18 0.3(5)
C16 C17 C18 C19 -178.1(3)
C16 C17 C18 C23 1.0(4)
C17 C18 C19 C20 179.6(3)
C23 C18 C19 C20 0.5(4)
C18 C19 C20 O4 -177.1(3)
C18 C19 C20 C21 1.8(4)
C25 O4 C20 C19 5.0(4)
C25 O4 C20 C21 -173.9(3)
C19 C20 C21 C22 -2.2(4)
O4 C20 C21 C22 176.7(3)
C20 C21 C22 C23 0.3(4)
C21 C22 C23 C24 -178.5(3)
C21 C22 C23 C18 2.0(4)
C19 C18 C23 C24 178.1(3)
C17 C18 C23 C24 -1.0(4)
C19 C18 C23 C22 -2.4(4)
C17 C18 C23 C22 178.5(3)
C16 C15 C24 C23 1.4(4)
C13 C15 C24 C23 -179.9(3)
C22 C23 C24 C15 -179.7(3)
C18 C23 C24 C15 -0.2(4)
